data_4116913
loop_
_publ_author_name
'Dmitry G. Gusev'
'Alan J. Lough'
'Robert H. Morris'

_publ_section_title
;
 New Polyhydride Anions and Proton-Hydride Hydrogen Bonding in Their Ion
 Pairs. X-ray Crystal Structure Determinations of
 Q[mer-Os(H)3(CO)(PiPr3)2], Q = [K(18-crown-6)] and Q =
 [K(1-aza-18-crown-6)]
;
_journal_name_full 'Journal of the American Chemical Society'
_journal_page_first 13138
_journal_page_last 13147
_journal_paper_doi 10.1021/ja9817693
_journal_volume 120
_journal_year 1998
_chemical_formula_sum 'C31 H69 K O7 Os P2'
_chemical_formula_weight 845.10
_chemical_name_systematic
; 
 ? 
;
_space_group_IT_number 9
_symmetry_cell_setting monoclinic
_symmetry_space_group_name_Hall 'C -2yc'
_symmetry_space_group_name_H-M 'C 1 c 1'
_atom_sites_solution_hydrogens geom
_atom_sites_solution_primary direct
_atom_sites_solution_secondary difmap
_audit_creation_method SHELXL
_cell_angle_alpha 90.00
_cell_angle_beta 92.542(10)
_cell_angle_gamma 90.00
_cell_formula_units_Z 12
_cell_length_a 47.790(7)
_cell_length_b 11.517(2)
_cell_length_c 21.428(4)
_cell_measurement_reflns_used 44
_cell_measurement_temperature 173(2)
_cell_measurement_theta_max 12.00
_cell_measurement_theta_min 4.81
_cell_volume 11782(3)
_computing_cell_refinement 'Siemens XSCANS'
_computing_data_collection 'Siemens XSCANS'
_computing_data_reduction 'Siemens SHELXTL'
_computing_molecular_graphics 'Siemens SHELXTL'
_computing_publication_material 'Siemens SHELXTL'
_computing_structure_refinement 'SHELXL-93 (Sheldrick, 1993)'
_computing_structure_solution 'SHELXS-86 (Sheldrick, 1990)'
_diffrn_ambient_temperature 173(2)
_diffrn_measurement_device 'Siemens P4'
_diffrn_measurement_method '\w scans'
_diffrn_radiation_monochromator graphite
_diffrn_radiation_source 'fine-focus sealed tube'
_diffrn_radiation_type MoK\a
_diffrn_radiation_wavelength 0.71073
_diffrn_reflns_av_R_equivalents 0.0000
_diffrn_reflns_av_sigmaI/netI 0.0682
_diffrn_reflns_limit_h_max 0
_diffrn_reflns_limit_h_min -60
_diffrn_reflns_limit_k_max 14
_diffrn_reflns_limit_k_min 0
_diffrn_reflns_limit_l_max 27
_diffrn_reflns_limit_l_min -27
_diffrn_reflns_number 12838
_diffrn_reflns_theta_max 27.00
_diffrn_reflns_theta_min 2.04
_diffrn_standards_decay_% 7.43
_diffrn_standards_interval_count 97
_diffrn_standards_number 3
_exptl_absorpt_coefficient_mu 3.473
_exptl_absorpt_correction_type none
_exptl_crystal_colour colorless
_exptl_crystal_density_diffrn 1.429
_exptl_crystal_density_meas ?
_exptl_crystal_description plate
_exptl_crystal_F_000 5232
_exptl_crystal_size_max 0.1
_exptl_crystal_size_mid 0.4
_exptl_crystal_size_min 0.4
_refine_diff_density_max 3.505
_refine_diff_density_min -1.841
_refine_diff_density_rms 0.164
_refine_ls_abs_structure_details 'Flack H D (1983), Acta Cryst. A39, 876-881'
_refine_ls_abs_structure_Flack 0.37(2)
_refine_ls_extinction_method none
_refine_ls_goodness_of_fit_all 1.035
_refine_ls_goodness_of_fit_obs 1.066
_refine_ls_matrix_type full
_refine_ls_number_parameters 1145
_refine_ls_number_reflns 12837
_refine_ls_number_restraints 578
_refine_ls_restrained_S_all 1.013
_refine_ls_restrained_S_obs 1.037
_refine_ls_R_factor_all 0.0803
_refine_ls_R_factor_obs 0.0590
_refine_ls_shift/esd_max -0.018
_refine_ls_shift/esd_mean 0.001
_refine_ls_structure_factor_coef Fsqd
_refine_ls_weighting_details 'w=1/[\s^2^(Fo^2^)+(0.0508P)^2^+176.6696P] where P=(Fo^2^+2Fc^2^)/3'
_refine_ls_weighting_scheme calc
_refine_ls_wR_factor_all 0.1367
_refine_ls_wR_factor_obs 0.1254
_reflns_number_observed 10394
_reflns_number_total 12838
_reflns_observed_criterion >2sigma(I)
_cod_data_source_file ja9817693_1.cif
_cod_data_source_block s9746
_cod_depositor_comments
;
The following automatic conversions were performed:

'_exptl_crystal_density_meas' value 'not_measured' was changed to '?'
- the value is perceived as not measured.

Automatic conversion script
Id: cif_fix_values 3008 2015-01-20 13:52:24Z robertas 

The following automatic conversions were performed:

'_refine_ls_weighting_scheme' value 'calc
w=1/[\s^2^(Fo^2^)+(0.0508P)^2^+176.6696P] where P=(Fo^2^+2Fc^2^)/3'
was changed to 'calc'. New tag '_refine_ls_weighting_details' was
created. The value of the new tag was set to
'w=1/[\s^2^(Fo^2^)+(0.0508P)^2^+176.6696P] where P=(Fo^2^+2Fc^2^)/3'.

Automatic conversion script
Id: cif_fix_values 3143 2015-03-26 13:38:13Z robertas 
;
_cod_original_cell_volume 11781.7(31)
_cod_database_code 4116913

loop_
_symmetry_equiv_pos_as_xyz
'x, y, z'
'x, -y, z+1/2'
'x+1/2, y+1/2, z'
'x+1/2, -y+1/2, z+1/2'

loop_
_atom_site_aniso_label
_atom_site_aniso_U_11
_atom_site_aniso_U_22
_atom_site_aniso_U_33
_atom_site_aniso_U_23
_atom_site_aniso_U_13
_atom_site_aniso_U_12
Os1A 0.0293(3) 0.0254(3) 0.0331(4) 0.0023(3) 0.0012(3) -0.0024(3)
K1A 0.044(2) 0.038(2) 0.042(3) -0.002(2) 0.001(2) -0.002(2)
P1A 0.043(3) 0.046(3) 0.035(3) 0.010(2) 0.012(2) -0.009(2)
P2A 0.027(2) 0.021(3) 0.036(3) 0.003(2) -0.001(2) -0.0031(14)
O1A 0.076(10) 0.055(8) 0.040(9) 0.001(7) -0.016(8) -0.008(8)
O2A 0.052(9) 0.073(11) 0.126(19) -0.020(13) 0.000(10) -0.011(9)
O3A 0.116(14) 0.046(8) 0.094(14) 0.015(11) 0.044(11) 0.007(11)
O4A 0.072(9) 0.061(8) 0.053(9) 0.002(8) 0.002(7) 0.000(8)
O5A 0.047(8) 0.067(9) 0.056(10) 0.016(7) 0.001(7) 0.011(7)
O6A 0.042(7) 0.049(8) 0.055(10) -0.004(7) -0.001(7) 0.015(6)
O7A 0.040(8) 0.100(12) 0.056(11) -0.006(9) -0.007(7) 0.005(8)
C1A 0.121(24) 0.215(35) 0.030(13) 0.039(18) 0.006(15) -0.053(25)
C2A 0.142(25) 0.122(23) 0.017(11) -0.017(13) -0.021(13) -0.032(20)
C3A 0.284(55) 0.285(56) 0.087(27) -0.004(35) 0.025(33) -0.063(49)
C4A 0.040(12) 0.135(24) 0.112(22) 0.059(19) -0.010(13) -0.009(14)
C5A 0.076(18) 0.187(35) 0.101(23) 0.038(23) -0.056(17) -0.036(21)
C6A 0.062(17) 0.207(39) 0.160(34) 0.063(30) 0.045(20) 0.021(22)
C7A 0.059(12) 0.064(13) 0.069(15) 0.034(12) -0.009(11) 0.001(10)
C9A 0.104(19) 0.081(17) 0.063(15) 0.023(14) 0.004(14) -0.002(16)
C10A 0.040(9) 0.031(8) 0.038(11) -0.010(7) -0.001(8) -0.018(7)
C11A 0.044(10) 0.057(11) 0.037(11) -0.003(9) -0.009(8) -0.014(9)
C12A 0.039(9) 0.062(13) 0.044(13) 0.018(10) -0.018(9) -0.005(9)
C13A 0.044(9) 0.029(9) 0.041(11) -0.008(8) 0.000(8) -0.011(8)
C14A 0.060(12) 0.075(15) 0.050(14) 0.002(11) 0.023(11) 0.003(11)
C15A 0.053(11) 0.056(12) 0.055(14) -0.015(10) 0.009(10) 0.005(10)
C16A 0.028(8) 0.049(10) 0.046(12) 0.000(8) -0.007(8) -0.007(8)
C17A 0.035(9) 0.048(11) 0.069(15) 0.020(10) -0.019(9) -0.010(8)
C18A 0.060(13) 0.044(12) 0.086(19) 0.001(11) 0.010(13) 0.016(10)
Os1B 0.0356(3) 0.0277(3) 0.0277(4) 0.0033(3) 0.0015(3) -0.0009(3)
K1B 0.043(2) 0.042(2) 0.035(3) -0.001(2) 0.007(2) -0.002(2)
P1B 0.031(2) 0.049(3) 0.030(3) 0.011(2) 0.001(2) -0.002(2)
P2B 0.031(2) 0.030(4) 0.026(3) 0.004(2) -0.001(2) -0.003(2)
O1B 0.087(11) 0.052(8) 0.034(9) 0.003(6) -0.011(8) -0.016(8)
O2B 0.064(10) 0.083(12) 0.104(16) -0.020(12) 0.023(10) -0.029(10)
O3B 0.073(10) 0.043(7) 0.094(13) 0.022(10) -0.006(9) -0.011(9)
O4B 0.074(9) 0.040(7) 0.052(9) 0.008(7) -0.005(7) 0.015(7)
O5B 0.036(7) 0.057(8) 0.065(10) -0.001(7) 0.016(7) -0.008(6)
O6B 0.093(12) 0.062(9) 0.033(9) 0.006(7) 0.018(8) 0.013(9)
O7B 0.047(8) 0.096(12) 0.051(10) -0.026(9) -0.009(7) 0.001(8)
C1B 0.128(25) 0.136(27) 0.087(22) -0.011(20) 0.033(19) 0.056(22)
C2B 0.089(19) 0.104(21) 0.097(24) 0.016(17) -0.065(18) -0.007(16)
C3B 0.242(46) 0.162(37) 0.162(37) -0.023(30) 0.135(35) 0.023(34)
C4B 0.053(16) 0.251(40) 0.177(35) 0.143(30) -0.019(20) -0.043(22)
C5B 0.159(33) 0.181(37) 0.197(42) 0.034(32) -0.116(31) -0.112(30)
C6B 0.026(13) 0.326(56) 0.233(46) 0.004(44) -0.009(20) 0.029(25)
C7B 0.121(22) 0.074(17) 0.092(20) 0.050(15) 0.032(17) 0.010(15)
C8B 0.134(23) 0.048(12) 0.053(13) 0.014(10) 0.039(14) 0.056(13)
C9B 0.167(35) 0.083(21) 0.213(41) 0.105(26) 0.020(30) -0.011(22)
C10B 0.039(9) 0.038(9) 0.027(10) -0.010(7) -0.004(7) 0.005(7)
C11B 0.044(11) 0.033(9) 0.082(17) 0.005(10) -0.010(11) -0.016(8)
C12B 0.036(9) 0.046(11) 0.042(12) -0.003(8) -0.022(8) -0.003(8)
C13B 0.035(8) 0.043(9) 0.024(9) 0.017(8) -0.001(6) -0.011(8)
C14B 0.057(12) 0.064(13) 0.042(12) 0.012(10) 0.001(9) -0.019(10)
C15B 0.055(12) 0.048(11) 0.063(15) 0.007(10) 0.015(10) 0.005(9)
C16B 0.052(10) 0.021(8) 0.033(10) 0.013(7) -0.006(8) 0.006(7)
C17B 0.030(9) 0.051(12) 0.069(15) 0.019(10) -0.014(9) -0.002(8)
C18B 0.050(10) 0.013(7) 0.047(11) -0.008(7) 0.010(9) 0.005(7)
C20B 0.089(24) 0.112(27) 0.203(50) 0.006(31) 0.049(28) -0.058(23)
C21B 0.141(33) 0.069(20) 0.218(50) 0.065(25) 0.059(32) -0.018(22)
C22B 0.122(24) 0.064(16) 0.076(19) -0.006(13) -0.020(17) 0.030(16)
C23B 0.062(14) 0.115(28) 0.068(19) 0.010(15) -0.020(13) 0.028(15)
C24B 0.019(8) 0.081(15) 0.103(21) -0.007(14) -0.010(10) 0.006(9)
C25B 0.038(11) 0.078(16) 0.079(18) 0.009(13) 0.012(11) -0.005(10)
C26B 0.087(18) 0.069(15) 0.058(17) 0.004(12) 0.038(14) -0.023(13)
C27B 0.098(18) 0.051(12) 0.031(12) 0.011(9) 0.028(11) -0.015(12)
C28B 0.095(19) 0.073(16) 0.056(17) -0.021(13) -0.027(14) 0.043(14)
C29B 0.063(15) 0.134(24) 0.055(17) -0.002(17) -0.035(13) 0.034(16)
C30B 0.037(11) 0.149(25) 0.057(16) -0.061(16) -0.007(10) 0.003(13)
C31B 0.033(11) 0.086(17) 0.127(26) -0.066(17) 0.016(13) -0.007(11)
Os1C 0.0257(3) 0.0385(3) 0.0324(3) -0.0034(4) 0.0004(2) 0.0049(3)
K1C 0.041(2) 0.045(2) 0.069(3) -0.003(2) 0.003(2) -0.002(2)
P1C 0.024(2) 0.048(2) 0.032(2) 0.002(2) 0.004(2) 0.010(2)
P2C 0.028(2) 0.046(2) 0.029(2) 0.005(2) 0.003(2) 0.008(2)
O1C 0.079(9) 0.067(8) 0.044(8) -0.012(7) -0.018(7) 0.021(8)
O2C 0.052(8) 0.058(8) 0.032(7) 0.013(6) 0.001(6) -0.002(7)
O3C 0.050(6) 0.035(5) 0.058(6) -0.003(8) 0.016(5) 0.007(7)
O4C 0.040(7) 0.049(8) 0.042(8) 0.009(6) 0.004(6) 0.007(6)
O5C 0.049(7) 0.067(9) 0.049(8) -0.011(7) 0.000(6) 0.009(7)
O6C 0.072(10) 0.032(6) 0.069(12) 0.005(7) -0.020(8) 0.002(7)
O7C 0.046(7) 0.050(8) 0.051(8) -0.001(6) -0.005(6) -0.007(6)
C1C 0.014(8) 0.269(32) 0.046(13) 0.071(17) -0.025(8) -0.033(14)
C2C 0.018(7) 0.067(11) 0.052(11) 0.008(10) -0.008(7) 0.000(8)
C3C 0.057(12) 0.087(16) 0.046(12) 0.021(11) 0.024(10) -0.003(12)
C4C 0.037(9) 0.077(13) 0.034(10) 0.006(9) -0.006(8) 0.031(9)
C5C 0.060(12) 0.045(10) 0.052(12) -0.003(9) -0.009(10) 0.010(9)
C6C 0.035(9) 0.076(13) 0.055(14) 0.011(11) -0.011(9) 0.005(10)
C7C 0.032(8) 0.039(9) 0.045(11) 0.001(8) -0.001(8) 0.012(7)
C8C 0.043(10) 0.066(12) 0.033(11) -0.015(9) 0.020(9) -0.007(9)
C9C 0.055(11) 0.048(10) 0.031(9) 0.000(8) 0.012(8) 0.007(9)
C10C 0.025(7) 0.043(9) 0.022(8) -0.001(7) 0.002(6) 0.000(6)
C11C 0.044(10) 0.046(10) 0.047(11) -0.005(9) 0.006(8) 0.024(8)
C12C 0.050(11) 0.070(14) 0.034(12) 0.004(9) 0.005(9) 0.009(9)
C13C 0.045(10) 0.056(11) 0.048(12) 0.009(9) 0.008(8) 0.018(9)
C14C 0.071(15) 0.098(18) 0.062(15) 0.004(14) -0.035(12) 0.029(14)
C15C 0.041(10) 0.073(13) 0.042(11) 0.006(10) -0.006(9) 0.008(9)
C16C 0.030(9) 0.081(13) 0.026(9) 0.023(9) 0.001(7) 0.025(8)
C17C 0.053(11) 0.052(12) 0.073(15) 0.025(10) 0.021(10) 0.017(9)
C18C 0.039(10) 0.074(14) 0.052(12) -0.011(10) -0.003(8) -0.014(9)
C19C 0.021(7) 0.040(9) 0.062(12) -0.011(9) 0.000(7) 0.005(7)
C20C 0.041(10) 0.052(11) 0.054(14) -0.010(10) -0.020(9) 0.002(9)
C21C 0.027(8) 0.040(10) 0.051(12) -0.003(9) -0.007(8) 0.002(7)
C22C 0.042(10) 0.045(11) 0.058(14) 0.001(10) 0.002(9) 0.003(9)
C23C 0.037(9) 0.055(11) 0.027(10) -0.001(8) 0.002(7) -0.009(8)
C24C 0.054(11) 0.073(14) 0.048(13) -0.020(12) 0.002(10) 0.010(11)
C25C 0.044(10) 0.077(14) 0.055(13) -0.021(11) 0.011(9) 0.008(10)
C26C 0.062(13) 0.056(12) 0.061(14) -0.014(11) -0.009(11) 0.000(11)
C27C 0.090(18) 0.052(12) 0.054(14) -0.019(10) -0.015(12) 0.037(12)
C28C 0.107(20) 0.028(10) 0.086(18) -0.011(11) -0.048(16) 0.011(11)
C29C 0.066(13) 0.061(13) 0.052(13) -0.006(10) -0.008(10) -0.015(11)
C30C 0.049(11) 0.050(11) 0.069(15) 0.011(10) 0.005(10) -0.017(9)
C31C 0.040(9) 0.062(12) 0.057(13) -0.008(11) -0.001(9) 0.009(10)
C20A 0.113(26) 0.110(26) 0.165(39) 0.064(27) 0.044(25) -0.044(23)
C21A 0.127(29) 0.081(22) 0.167(40) 0.040(24) 0.003(27) -0.035(22)
C22A 0.129(23) 0.043(12) 0.078(18) 0.024(12) 0.058(17) 0.026(14)
C23A 0.124(22) 0.057(13) 0.053(16) 0.022(12) 0.002(15) 0.025(15)
C24A 0.072(16) 0.067(15) 0.099(22) 0.013(14) -0.022(15) 0.006(13)
C25A 0.036(12) 0.083(18) 0.168(35) 0.038(19) 0.021(16) 0.006(12)
C26A 0.047(12) 0.056(13) 0.068(17) 0.012(11) 0.017(11) -0.013(9)
C27A 0.070(15) 0.057(13) 0.073(18) 0.011(12) -0.029(13) -0.017(12)
C28A 0.114(21) 0.089(17) 0.017(11) 0.020(11) -0.004(12) 0.052(16)
C29A 0.050(12) 0.103(18) 0.035(13) -0.012(13) -0.014(10) 0.026(13)
C30A 0.043(13) 0.124(25) 0.147(34) -0.030(23) -0.038(17) 0.009(15)
C31A 0.062(16) 0.131(27) 0.110(27) 0.013(20) -0.001(16) -0.051(18)

loop_
_atom_site_label
_atom_site_type_symbol
_atom_site_fract_x
_atom_site_fract_y
_atom_site_fract_z
_atom_site_U_iso_or_equiv
_atom_site_thermal_displace_type
_atom_site_occupancy
_atom_site_calc_flag
_atom_site_refinement_flags
Os1A Os 0.59306(2) -0.33582(5) 1.38853(3) 0.0293(2) Uani 1 d D
K1A K 0.60705(10) -0.1608(3) 1.6290(2) 0.0412(10) Uani 1 d .
P1A P 0.60872(11) -0.1992(4) 1.3195(2) 0.0409(11) Uani 1 d .
P2A P 0.57370(9) -0.4932(4) 1.4372(3) 0.0281(12) Uani 1 d .
O1A O 0.6153(3) -0.2425(12) 1.5140(5) 0.058(4) Uani 1 d D
O2A O 0.6568(3) -0.0210(17) 1.6358(12) 0.084(6) Uani 1 d .
O3A O 0.6114(4) 0.0349(16) 1.5596(9) 0.084(6) Uani 1 d .
O4A O 0.5585(3) -0.0251(15) 1.5940(7) 0.062(4) Uani 1 d .
O5A O 0.5545(3) -0.2467(13) 1.6560(7) 0.057(4) Uani 1 d .
O6A O 0.6000(3) -0.3195(12) 1.7301(8) 0.049(4) Uani 1 d .
O7A O 0.6533(3) -0.2295(16) 1.7057(8) 0.065(4) Uani 1 d .
C1A C 0.6050(5) -0.2551(38) 1.2323(12) 0.122(13) Uani 1 d DU
H1AA H 0.6067(5) -0.3405(38) 1.2397(12) 0.146 Uiso 1 calc R
C2A C 0.5745(5) -0.2490(28) 1.2109(10) 0.094(10) Uani 1 d DU
H2AA H 0.5628(5) -0.2594(28) 1.2469(10) 0.141 Uiso 1 calc R
H2AB H 0.5703(5) -0.3105(28) 1.1803(10) 0.141 Uiso 1 calc R
H2AC H 0.5705(5) -0.1732(28) 1.1917(10) 0.141 Uiso 1 calc R
C3A C 0.6274(9) -0.2396(54) 1.1855(17) 0.219(23) Uani 1 d DU
H3AA H 0.6459(9) -0.2452(54) 1.2070(17) 0.328 Uiso 1 calc R
H3AB H 0.6253(9) -0.1632(54) 1.1657(17) 0.328 Uiso 1 calc R
H3AC H 0.6255(9) -0.3004(54) 1.1536(17) 0.328 Uiso 1 calc R
C4A C 0.6457(5) -0.1554(23) 1.3209(14) 0.096(10) Uani 1 d DU
H4AA H 0.6497(5) -0.1112(23) 1.2821(14) 0.115 Uiso 1 calc R
C5A C 0.6516(6) -0.0803(32) 1.3780(14) 0.123(13) Uani 1 d DU
H5AA H 0.6399(6) -0.0104(32) 1.3752(14) 0.184 Uiso 1 calc R
H5AB H 0.6714(6) -0.0578(32) 1.3801(14) 0.184 Uiso 1 calc R
H5AC H 0.6474(6) -0.1240(32) 1.4157(14) 0.184 Uiso 1 calc R
C6A C 0.6639(6) -0.2628(29) 1.3258(20) 0.142(15) Uani 1 d DU
H6AA H 0.6602(6) -0.3118(29) 1.2890(20) 0.212 Uiso 1 calc R
H6AB H 0.6597(6) -0.3062(29) 1.3635(20) 0.212 Uiso 1 calc R
H6AC H 0.6837(6) -0.2398(29) 1.3280(20) 0.212 Uiso 1 calc R
C7A C 0.5871(5) -0.0628(18) 1.3151(10) 0.064(6) Uani 1 d DU
H7AA H 0.5678(5) -0.0874(18) 1.3015(10) 0.077 Uiso 1 calc R
C8A C 0.5846(9) -0.0041(29) 1.3778(14) 0.127(15) Uiso 1 d DU
H8AA H 0.5785(9) -0.0609(29) 1.4084(14) 0.190 Uiso 1 calc R
H8AB H 0.5709(9) 0.0589(29) 1.3738(14) 0.190 Uiso 1 calc R
H8AC H 0.6028(9) 0.0277(29) 1.3918(14) 0.190 Uiso 1 calc R
C9A C 0.5963(6) 0.0228(24) 1.2666(11) 0.083(8) Uani 1 d DU
H9AA H 0.5978(6) -0.0170(24) 1.2264(11) 0.124 Uiso 1 calc R
H9AB H 0.6146(6) 0.0553(24) 1.2797(11) 0.124 Uiso 1 calc R
H9AC H 0.5825(6) 0.0856(24) 1.2621(11) 0.124 Uiso 1 calc R
C10A C 0.5498(3) -0.5835(11) 1.3861(8) 0.036(4) Uani 1 d DU
H10A H 0.5617(3) -0.6124(11) 1.3522(8) 0.043 Uiso 1 calc R
C11A C 0.5376(4) -0.6919(15) 1.4141(9) 0.046(5) Uani 1 d DU
H11A H 0.5526(4) -0.7359(15) 1.4361(9) 0.069 Uiso 1 calc R
H11B H 0.5290(4) -0.7399(15) 1.3808(9) 0.069 Uiso 1 calc R
H11C H 0.5234(4) -0.6700(15) 1.4436(9) 0.069 Uiso 1 calc R
C12A C 0.5266(4) -0.5157(19) 1.3524(11) 0.049(6) Uani 1 d DU
H12A H 0.5344(4) -0.4453(19) 1.3342(11) 0.073 Uiso 1 calc R
H12B H 0.5124(4) -0.4942(19) 1.3820(11) 0.073 Uiso 1 calc R
H12C H 0.5179(4) -0.5637(19) 1.3191(11) 0.073 Uiso 1 calc R
C13A C 0.5553(3) -0.4580(13) 1.5099(7) 0.038(4) Uani 1 d DU
H13A H 0.5677(3) -0.4009(13) 1.5327(7) 0.045 Uiso 1 calc R
C14A C 0.5507(5) -0.5538(17) 1.5567(10) 0.061(6) Uani 1 d DU
H14A H 0.5684(5) -0.5953(17) 1.5653(10) 0.092 Uiso 1 calc R
H14B H 0.5366(5) -0.6080(17) 1.5395(10) 0.092 Uiso 1 calc R
H14C H 0.5443(5) -0.5201(17) 1.5955(10) 0.092 Uiso 1 calc R
C15A C 0.5281(3) -0.3935(17) 1.4964(10) 0.054(5) Uani 1 d DU
H15A H 0.5312(3) -0.3315(17) 1.4661(10) 0.081 Uiso 1 calc R
H15B H 0.5217(3) -0.3596(17) 1.5352(10) 0.081 Uiso 1 calc R
H15C H 0.5140(3) -0.4475(17) 1.4792(10) 0.081 Uiso 1 calc R
C16A C 0.5986(3) -0.6089(16) 1.4664(8) 0.041(4) Uani 1 d DU
H16A H 0.5883(3) -0.6681(16) 1.4907(8) 0.049 Uiso 1 calc R
C17A C 0.6207(4) -0.5512(16) 1.5085(10) 0.051(5) Uani 1 d DU
H17A H 0.6118(4) -0.5126(16) 1.5431(10) 0.077 Uiso 1 calc R
H17B H 0.6309(4) -0.4936(16) 1.4845(10) 0.077 Uiso 1 calc R
H17C H 0.6339(4) -0.6099(16) 1.5251(10) 0.077 Uiso 1 calc R
C18A C 0.6130(5) -0.6676(17) 1.4136(10) 0.063(7) Uani 1 d DU
H18A H 0.5990(5) -0.7055(17) 1.3858(10) 0.095 Uiso 1 calc R
H18B H 0.6263(5) -0.7257(17) 1.4306(10) 0.095 Uiso 1 calc R
H18C H 0.6232(5) -0.6094(17) 1.3900(10) 0.095 Uiso 1 calc R
C19A C 0.6063(4) -0.2737(15) 1.4624(6) 0.039(4) Uiso 1 d D
Os1B Os 0.76830(2) 0.83670(5) 0.86323(3) 0.0303(2) Uani 1 d D
K1B K 0.75349(10) 0.6620(3) 0.6242(2) 0.0401(10) Uani 1 d .
P1B P 0.75302(10) 0.6965(4) 0.9313(2) 0.0368(10) Uani 1 d .
P2B P 0.78729(9) 0.9965(3) 0.8159(3) 0.0291(13) Uani 1 d .
O1B O 0.7459(3) 0.7440(12) 0.7379(5) 0.058(4) Uani 1 d D
O2B O 0.7043(4) 0.5191(18) 0.6167(11) 0.083(6) Uani 1 d .
O3B O 0.7495(3) 0.4683(15) 0.6960(9) 0.070(5) Uani 1 d .
O4B O 0.8040(3) 0.5482(12) 0.6646(7) 0.056(4) Uani 1 d .
O5B O 0.8052(3) 0.7578(12) 0.6001(7) 0.052(4) Uani 1 d .
O6B O 0.7586(4) 0.8239(13) 0.5246(7) 0.062(4) Uani 1 d .
O7B O 0.7069(3) 0.7211(15) 0.5453(8) 0.065(4) Uani 1 d .
C1B C 0.7535(5) 0.7351(30) 1.0138(15) 0.116(12) Uani 1 d DU
H1BA H 0.7473(5) 0.6636(30) 1.0358(15) 0.139 Uiso 1 calc R
C2B C 0.7832(6) 0.7622(27) 1.0421(15) 0.099(11) Uani 1 d DU
H2BA H 0.7822(9) 0.8274(130) 1.0713(80) 0.148 Uiso 1 calc R
H2BB H 0.7956(13) 0.7826(191) 1.0085(17) 0.148 Uiso 1 calc R
H2BC H 0.7907(20) 0.6937(70) 1.0643(92) 0.148 Uiso 1 calc R
C3B C 0.7314(9) 0.8293(33) 1.0280(20) 0.185(20) Uani 1 d DU
H3BA H 0.7132(9) 0.8068(33) 1.0090(20) 0.277 Uiso 1 calc R
H3BB H 0.7372(9) 0.9038(33) 1.0107(20) 0.277 Uiso 1 calc R
H3BC H 0.7300(9) 0.8366(33) 1.0733(20) 0.277 Uiso 1 calc R
C4B C 0.7175(6) 0.6375(31) 0.9157(18) 0.161(17) Uani 1 d DU
H4BA H 0.7134(6) 0.5874(31) 0.9523(18) 0.193 Uiso 1 calc R
C5B C 0.7160(8) 0.5565(38) 0.8576(20) 0.183(21) Uani 1 d DU
H5BA H 0.7306(8) 0.4969(38) 0.8621(20) 0.274 Uiso 1 calc R
H5BB H 0.7189(8) 0.6023(38) 0.8199(20) 0.274 Uiso 1 calc R
H5BC H 0.6975(8) 0.5191(38) 0.8541(20) 0.274 Uiso 1 calc R
C6B C 0.6955(6) 0.7368(39) 0.9148(25) 0.195(21) Uani 1 d DU
H6BA H 0.6980(6) 0.7831(39) 0.9530(25) 0.293 Uiso 1 calc R
H6BB H 0.6766(6) 0.7034(39) 0.9125(25) 0.293 Uiso 1 calc R
H6BC H 0.6980(6) 0.7865(39) 0.8783(25) 0.293 Uiso 1 calc R
C7B C 0.7756(7) 0.5627(18) 0.9438(9) 0.095(9) Uani 1 d DU
H7BA H 0.7941(7) 0.5939(18) 0.9596(9) 0.114 Uiso 1 calc R
C8B C 0.7822(7) 0.4996(17) 0.8821(10) 0.077(9) Uani 1 d DU
H8BA H 0.7874(7) 0.5570(17) 0.8509(10) 0.116 Uiso 1 calc R
H8BB H 0.7656(7) 0.4565(17) 0.8666(10) 0.116 Uiso 1 calc R
H8BC H 0.7978(7) 0.4456(17) 0.8899(10) 0.116 Uiso 1 calc R
C9B C 0.7672(8) 0.4754(32) 0.9950(18) 0.154(18) Uani 1 d DU
H9BA H 0.7631(8) 0.5179(32) 1.0332(18) 0.231 Uiso 1 calc R
H9BB H 0.7826(8) 0.4211(32) 1.0039(18) 0.231 Uiso 1 calc R
H9BC H 0.7505(8) 0.4322(32) 0.9804(18) 0.231 Uiso 1 calc R
C10B C 0.8112(3) 1.0842(11) 0.8688(7) 0.035(4) Uani 1 d DU
H10B H 0.7992(3) 1.1129(11) 0.9027(7) 0.042 Uiso 1 calc R
C11B C 0.8241(4) 1.1947(14) 0.8401(11) 0.053(6) Uani 1 d DU
H11D H 0.8330(24) 1.2418(58) 0.8735(12) 0.080 Uiso 1 calc R
H11E H 0.8093(6) 1.2402(61) 0.8185(54) 0.080 Uiso 1 calc R
H11F H 0.8381(20) 1.1720(14) 0.8104(47) 0.080 Uiso 1 calc R
C12B C 0.8349(3) 1.0131(15) 0.9027(10) 0.042(5) Uani 1 d DU
H12D H 0.8434(16) 1.0595(41) 0.9368(34) 0.063 Uiso 1 calc R
H12E H 0.8492(12) 0.9934(85) 0.8729(16) 0.063 Uiso 1 calc R
H12F H 0.8271(5) 0.9417(50) 0.9196(47) 0.063 Uiso 1 calc R
C13B C 0.8050(3) 0.9661(15) 0.7407(7) 0.034(4) Uani 1 d DU
H13B H 0.7930(3) 0.9081(15) 0.7174(7) 0.041 Uiso 1 calc R
C14B C 0.8089(4) 1.0693(16) 0.6952(9) 0.054(5) Uani 1 d DU
H14D H 0.8164(26) 1.0404(22) 0.6563(25) 0.081 Uiso 1 calc R
H14E H 0.8220(22) 1.1255(58) 0.7145(27) 0.081 Uiso 1 calc R
H14F H 0.7908(7) 1.1070(73) 0.6862(50) 0.081 Uiso 1 calc R
C15B C 0.8339(3) 0.9070(17) 0.7534(11) 0.055(5) Uani 1 d DU
H15D H 0.8394(13) 0.8668(99) 0.7156(22) 0.082 Uiso 1 calc R
H15E H 0.8325(8) 0.8507(88) 0.7875(44) 0.082 Uiso 1 calc R
H15F H 0.8479(7) 0.9660(22) 0.7652(63) 0.082 Uiso 1 calc R
C16B C 0.7623(3) 1.1097(12) 0.7887(6) 0.036(4) Uani 1 d DU
H16B H 0.7730(3) 1.1695(12) 0.7658(6) 0.043 Uiso 1 calc R
C17B C 0.7393(4) 1.0604(17) 0.7426(9) 0.051(5) Uani 1 d DU
H17D H 0.7257(15) 1.1216(36) 0.7315(49) 0.076 Uiso 1 calc R
H17E H 0.7297(19) 0.9958(77) 0.7624(24) 0.076 Uiso 1 calc R
H17F H 0.7480(5) 1.0326(105) 0.7048(27) 0.076 Uiso 1 calc R
C18B C 0.7498(4) 1.1701(12) 0.8458(8) 0.036(4) Uani 1 d DU
H18D H 0.7367(18) 1.2309(65) 0.8313(8) 0.054 Uiso 1 calc R
H18E H 0.7649(4) 1.2049(82) 0.8719(28) 0.054 Uiso 1 calc R
H18F H 0.7398(20) 1.1127(22) 0.8703(29) 0.054 Uiso 1 calc R
C19B C 0.7561(3) 0.7766(14) 0.7880(5) 0.033(4) Uiso 1 d D
C20B C 0.7000(7) 0.4688(37) 0.6728(24) 0.134(16) Uani 1 d .
H20A H 0.6833(7) 0.4179(37) 0.6695(24) 0.160 Uiso 1 calc R
H20B H 0.6967(7) 0.5293(37) 0.7045(24) 0.160 Uiso 1 calc R
C21B C 0.7260(9) 0.3973(28) 0.6925(23) 0.141(17) Uani 1 d .
H21A H 0.7233(9) 0.3610(28) 0.7336(23) 0.170 Uiso 1 calc R
H21B H 0.7287(9) 0.3346(28) 0.6617(23) 0.170 Uiso 1 calc R
C22B C 0.7757(7) 0.4124(22) 0.7185(14) 0.088(9) Uani 1 d .
H22A H 0.7806(7) 0.3499(22) 0.6892(14) 0.106 Uiso 1 calc R
H22B H 0.7730(7) 0.3768(22) 0.7598(14) 0.106 Uiso 1 calc R
C23B C 0.7990(5) 0.4971(25) 0.7238(15) 0.082(10) Uani 1 d .
H23A H 0.7944(5) 0.5587(25) 0.7539(15) 0.099 Uiso 1 calc R
H23B H 0.8162(5) 0.4574(25) 0.7399(15) 0.099 Uiso 1 calc R
C24B C 0.8267(4) 0.6228(22) 0.6703(13) 0.068(7) Uani 1 d .
H24A H 0.8441(4) 0.5786(22) 0.6801(13) 0.082 Uiso 1 calc R
H24B H 0.8240(4) 0.6795(22) 0.7043(13) 0.082 Uiso 1 calc R
C25B C 0.8285(4) 0.6844(21) 0.6089(13) 0.065(6) Uani 1 d .
H25A H 0.8460(4) 0.7306(21) 0.6087(13) 0.078 Uiso 1 calc R
H25B H 0.8289(4) 0.6271(21) 0.5745(13) 0.078 Uiso 1 calc R
C26B C 0.8065(6) 0.8325(20) 0.5484(13) 0.070(8) Uani 1 d .
H26A H 0.8099(6) 0.7861(20) 0.5106(13) 0.084 Uiso 1 calc R
H26B H 0.8225(6) 0.8866(20) 0.5552(13) 0.084 Uiso 1 calc R
C27B C 0.7811(5) 0.8985(18) 0.5383(10) 0.059(6) Uani 1 d .
H27A H 0.7774(5) 0.9441(18) 0.5762(10) 0.071 Uiso 1 calc R
H27B H 0.7832(5) 0.9534(18) 0.5033(10) 0.071 Uiso 1 calc R
C28B C 0.7338(6) 0.8796(22) 0.5107(13) 0.076(8) Uani 1 d .
H28A H 0.7365(6) 0.9379(22) 0.4776(13) 0.091 Uiso 1 calc R
H28B H 0.7276(6) 0.9206(22) 0.5482(13) 0.091 Uiso 1 calc R
C29B C 0.7113(5) 0.7906(28) 0.4883(13) 0.085(9) Uani 1 d .
H29A H 0.6938(5) 0.8299(28) 0.4736(13) 0.102 Uiso 1 calc R
H29B H 0.7181(5) 0.7413(28) 0.4543(13) 0.102 Uiso 1 calc R
C30B C 0.6861(4) 0.6362(27) 0.5348(12) 0.081(9) Uani 1 d .
H30A H 0.6924(4) 0.5784(27) 0.5042(12) 0.097 Uiso 1 calc R
H30B H 0.6687(4) 0.6727(27) 0.5176(12) 0.097 Uiso 1 calc R
C31B C 0.6806(4) 0.5766(23) 0.5965(15) 0.082(9) Uani 1 d .
H31A H 0.6755(4) 0.6350(23) 0.6279(15) 0.098 Uiso 1 calc R
H31B H 0.6649(4) 0.5211(23) 0.5907(15) 0.098 Uiso 1 calc R
Os1C Os 0.92772(2) 0.47742(5) 0.12641(4) 0.03222(15) Uani 1 d D
K1C K 0.93460(9) 0.4791(4) 0.4022(2) 0.0519(10) Uani 1 d .
P1C P 0.91024(9) 0.6667(4) 0.1238(2) 0.0345(10) Uani 1 d .
P2C P 0.94597(9) 0.2920(4) 0.1213(2) 0.0342(9) Uani 1 d .
O1C O 0.9318(3) 0.4693(12) 0.2684(4) 0.064(4) Uani 1 d D
O2C O 0.8821(3) 0.6083(12) 0.3973(6) 0.047(3) Uani 1 d .
O3C O 0.9320(3) 0.7087(9) 0.3780(9) 0.047(3) Uani 1 d .
O4C O 0.9822(3) 0.6031(11) 0.3629(7) 0.044(3) Uani 1 d .
O5C O 0.9858(3) 0.3591(12) 0.4007(6) 0.055(3) Uani 1 d .
O6C O 0.9343(3) 0.2514(10) 0.3649(8) 0.058(4) Uani 1 d .
O7C O 0.8856(3) 0.3537(11) 0.4009(6) 0.049(3) Uani 1 d .
C1C C 0.9344(3) 0.7911(29) 0.1035(7) 0.110(11) Uani 1 d DU
H1CA H 0.9242(3) 0.8669(29) 0.1000(7) 0.132 Uiso 1 calc R
C2C C 0.9587(3) 0.7949(18) 0.1535(8) 0.046(4) Uani 1 d DU
H2CA H 0.9716(14) 0.8577(73) 0.1436(34) 0.069 Uiso 1 calc R
H2CB H 0.9687(17) 0.7206(43) 0.1539(41) 0.069 Uiso 1 calc R
H2CC H 0.9511(4) 0.8089(111) 0.1946(12) 0.069 Uiso 1 calc R
C3C C 0.9489(5) 0.7594(21) 0.0429(9) 0.063(6) Uani 1 d DU
H3CA H 0.9508(29) 0.8292(32) 0.0173(34) 0.094 Uiso 1 calc R
H3CB H 0.9376(17) 0.7017(100) 0.0195(36) 0.094 Uiso 1 calc R
H3CC H 0.9675(14) 0.7270(124) 0.0533(9) 0.094 Uiso 1 calc R
C4C C 0.8819(3) 0.6965(12) 0.0632(9) 0.050(5) Uani 1 d DU
H4CA H 0.8890(3) 0.6637(12) 0.0236(9) 0.060 Uiso 1 calc R
C5C C 0.8738(5) 0.8226(12) 0.0469(10) 0.053(5) Uani 1 d DU
H5CA H 0.8557(15) 0.8235(15) 0.0234(57) 0.079 Uiso 1 calc R
H5CB H 0.8882(15) 0.8573(40) 0.0216(55) 0.079 Uiso 1 calc R
H5CC H 0.8723(28) 0.8674(32) 0.0855(10) 0.079 Uiso 1 calc R
C6C C 0.8550(3) 0.6277(19) 0.0746(11) 0.056(5) Uani 1 d DU
H6CA H 0.8453(16) 0.6101(107) 0.0344(11) 0.083 Uiso 1 calc R
H6CB H 0.8427(13) 0.6741(52) 0.1002(55) 0.083 Uiso 1 calc R
H6CC H 0.8598(4) 0.5551(60) 0.0963(60) 0.083 Uiso 1 calc R
C7C C 0.8988(3) 0.7205(11) 0.1993(9) 0.039(4) Uani 1 d DU
H7CA H 0.9153(3) 0.7094(11) 0.2290(9) 0.047 Uiso 1 calc R
C8C C 0.8753(4) 0.6461(16) 0.2258(10) 0.047(5) Uani 1 d DU
H8CA H 0.8732(18) 0.6660(79) 0.2698(18) 0.071 Uiso 1 calc R
H8CB H 0.8801(13) 0.5637(17) 0.2224(55) 0.071 Uiso 1 calc R
H8CC H 0.8577(7) 0.6613(82) 0.2021(38) 0.071 Uiso 1 calc R
C9C C 0.8909(4) 0.8497(12) 0.2051(9) 0.045(4) Uani 1 d DU
H9CA H 0.8864(26) 0.8666(28) 0.2483(15) 0.067 Uiso 1 calc R
H9CB H 0.8746(17) 0.8666(27) 0.1772(44) 0.067 Uiso 1 calc R
H9CC H 0.9067(10) 0.8980(12) 0.1933(57) 0.067 Uiso 1 calc R
C10C C 0.9593(3) 0.2492(10) 0.0448(7) 0.030(3) Uani 1 d DU
H10C H 0.9433(3) 0.2633(10) 0.0142(7) 0.036 Uiso 1 calc R
C11C C 0.9674(4) 0.1213(13) 0.0346(10) 0.046(4) Uani 1 d DU
H11G H 0.9694(26) 0.1070(30) -0.0101(11) 0.068 Uiso 1 calc R
H11H H 0.9528(14) 0.0706(13) 0.0502(55) 0.068 Uiso 1 calc R
H11I H 0.9853(14) 0.1048(32) 0.0572(50) 0.068 Uiso 1 calc R
C12C C 0.9828(4) 0.3292(16) 0.0230(10) 0.051(5) Uani 1 d DU
H12G H 0.9830(19) 0.3282(92) -0.0227(11) 0.077 Uiso 1 calc R
H12H H 1.0009(5) 0.3019(70) 0.0406(52) 0.077 Uiso 1 calc R
H12I H 0.9795(16) 0.4086(28) 0.0374(55) 0.077 Uiso 1 calc R
C13C C 0.9739(3) 0.2606(13) 0.1829(10) 0.049(5) Uani 1 d DU
H13C H 0.9650(3) 0.2802(13) 0.2230(10) 0.059 Uiso 1 calc R
C14C C 0.9844(5) 0.1352(16) 0.1923(12) 0.078(8) Uani 1 d DU
H14G H 0.9926(33) 0.1263(44) 0.2348(28) 0.118 Uiso 1 calc R
H14H H 0.9987(26) 0.1184(51) 0.1621(54) 0.118 Uiso 1 calc R
H14I H 0.9687(8) 0.0811(18) 0.1858(81) 0.118 Uiso 1 calc R
C15C C 0.9991(4) 0.3438(17) 0.1805(10) 0.052(5) Uani 1 d DU
H15G H 1.0115(15) 0.3320(82) 0.2176(32) 0.078 Uiso 1 calc R
H15H H 0.9924(4) 0.4242(17) 0.1797(63) 0.078 Uiso 1 calc R
H15I H 1.0093(16) 0.3281(78) 0.1429(33) 0.078 Uiso 1 calc R
C16C C 0.9201(3) 0.1869(18) 0.1354(6) 0.046(5) Uani 1 d DU
H16C H 0.9316(3) 0.1142(18) 0.1366(6) 0.055 Uiso 1 calc R
C17C C 0.9082(4) 0.1852(17) 0.2011(8) 0.059(6) Uani 1 d DU
H17G H 0.8947(23) 0.1214(80) 0.2038(23) 0.088 Uiso 1 calc R
H17H H 0.8987(27) 0.2591(51) 0.2088(28) 0.088 Uiso 1 calc R
H17I H 0.9235(6) 0.1741(128) 0.2325(9) 0.088 Uiso 1 calc R
C18C C 0.8984(4) 0.1581(19) 0.0822(9) 0.055(5) Uani 1 d DU
H18G H 0.8839(16) 0.1074(100) 0.0982(18) 0.083 Uiso 1 calc R
H18H H 0.9077(7) 0.1186(109) 0.0484(30) 0.083 Uiso 1 calc R
H18I H 0.8898(21) 0.2302(21) 0.0663(44) 0.083 Uiso 1 calc R
C19C C 0.9302(3) 0.4762(15) 0.2114(4) 0.041(4) Uani 1 d D
C20C C 0.8911(4) 0.6999(18) 0.4360(11) 0.050(5) Uani 1 d .
H20C H 0.9017(4) 0.6693(18) 0.4732(11) 0.060 Uiso 1 calc R
H20F H 0.8748(4) 0.7437(18) 0.4503(11) 0.060 Uiso 1 calc R
C21C C 0.9102(3) 0.7812(16) 0.3982(10) 0.040(4) Uani 1 d .
H21C H 0.8995(3) 0.8154(16) 0.3620(10) 0.048 Uiso 1 calc R
H21D H 0.9178(3) 0.8449(16) 0.4249(10) 0.048 Uiso 1 calc R
C22C C 0.9548(4) 0.7705(18) 0.3497(11) 0.048(5) Uani 1 d .
H22C H 0.9471(4) 0.8274(18) 0.3189(11) 0.058 Uiso 1 calc R
H22D H 0.9659(4) 0.8133(18) 0.3823(11) 0.058 Uiso 1 calc R
C23C C 0.9726(4) 0.6888(17) 0.3191(9) 0.040(4) Uani 1 d .
H23C H 0.9619(4) 0.6511(17) 0.2839(9) 0.048 Uiso 1 calc R
H23F H 0.9887(4) 0.7300(17) 0.3021(9) 0.048 Uiso 1 calc R
C24C C 1.0013(4) 0.5229(22) 0.3388(10) 0.059(6) Uani 1 d .
H24C H 1.0185(4) 0.5634(22) 0.3266(10) 0.070 Uiso 1 calc R
H24D H 0.9928(4) 0.4838(22) 0.3014(10) 0.070 Uiso 1 calc R
C25C C 1.0083(4) 0.4356(19) 0.3888(10) 0.058(5) Uani 1 d .
H25C H 1.0246(4) 0.3893(19) 0.3764(10) 0.070 Uiso 1 calc R
H25D H 1.0138(4) 0.4772(19) 0.4279(10) 0.070 Uiso 1 calc R
C26C C 0.9846(5) 0.2646(18) 0.3567(11) 0.060(5) Uani 1 d .
H26C H 1.0025(5) 0.2209(18) 0.3584(11) 0.072 Uiso 1 calc R
H26D H 0.9810(5) 0.2941(18) 0.3137(11) 0.072 Uiso 1 calc R
C27C C 0.9612(5) 0.1889(19) 0.3753(11) 0.066(7) Uani 1 d .
H27C H 0.9610(5) 0.1166(19) 0.3503(11) 0.079 Uiso 1 calc R
H27D H 0.9638(5) 0.1677(19) 0.4200(11) 0.079 Uiso 1 calc R
C28C C 0.9100(6) 0.1829(17) 0.3786(14) 0.075(9) Uani 1 d .
H28C H 0.9101(6) 0.1636(17) 0.4236(14) 0.090 Uiso 1 calc R
H28D H 0.9097(6) 0.1098(17) 0.3542(14) 0.090 Uiso 1 calc R
C29C C 0.8855(5) 0.2567(18) 0.3604(10) 0.060(5) Uani 1 d .
H29C H 0.8868(5) 0.2829(18) 0.3166(10) 0.072 Uiso 1 calc R
H29F H 0.8680(5) 0.2120(18) 0.3638(10) 0.072 Uiso 1 calc R
C30C C 0.8594(4) 0.4194(18) 0.3924(11) 0.056(5) Uani 1 d .
H30C H 0.8434(4) 0.3741(18) 0.4073(11) 0.067 Uiso 1 calc R
H30D H 0.8556(4) 0.4391(18) 0.3478(11) 0.067 Uiso 1 calc R
C31C C 0.8639(4) 0.5273(21) 0.4307(10) 0.053(5) Uani 1 d .
H31C H 0.8457(4) 0.5648(21) 0.4379(10) 0.064 Uiso 1 calc R
H31F H 0.8729(4) 0.5071(21) 0.4719(10) 0.064 Uiso 1 calc R
C20A C 0.6603(8) 0.0229(34) 1.5726(21) 0.128(15) Uani 1 d .
H20D H 0.6596(8) -0.0417(34) 1.5421(21) 0.154 Uiso 1 calc R
H20E H 0.6784(8) 0.0635(34) 1.5701(21) 0.154 Uiso 1 calc R
C21A C 0.6369(8) 0.1041(30) 1.5594(21) 0.125(14) Uani 1 d .
H21E H 0.6366(8) 0.1653(30) 1.5918(21) 0.150 Uiso 1 calc R
H21F H 0.6388(8) 0.1415(30) 1.5182(21) 0.150 Uiso 1 calc R
C22A C 0.5894(6) 0.1018(20) 1.5442(13) 0.082(9) Uani 1 d .
H22E H 0.5927(6) 0.1444(20) 1.5051(13) 0.098 Uiso 1 calc R
H22F H 0.5864(6) 0.1591(20) 1.5777(13) 0.098 Uiso 1 calc R
C23A C 0.5635(6) 0.0220(25) 1.5352(13) 0.078(8) Uani 1 d .
H23D H 0.5471(6) 0.0672(25) 1.5193(13) 0.094 Uiso 1 calc R
H23E H 0.5672(6) -0.0406(25) 1.5050(13) 0.094 Uiso 1 calc R
C24A C 0.5341(5) -0.0980(22) 1.5895(14) 0.080(8) Uani 1 d .
H24E H 0.5356(5) -0.1534(22) 1.5544(14) 0.096 Uiso 1 calc R
H24F H 0.5171(5) -0.0499(22) 1.5814(14) 0.096 Uiso 1 calc R
C25A C 0.5318(5) -0.1619(24) 1.6484(19) 0.095(11) Uani 1 d .
H25E H 0.5328(5) -0.1067(24) 1.6839(19) 0.114 Uiso 1 calc R
H25F H 0.5135(5) -0.2024(24) 1.6485(19) 0.114 Uiso 1 calc R
C26A C 0.5514(5) -0.3198(18) 1.7079(13) 0.057(6) Uani 1 d .
H26E H 0.5343(5) -0.3673(18) 1.7021(13) 0.068 Uiso 1 calc R
H26F H 0.5500(5) -0.2729(18) 1.7464(13) 0.068 Uiso 1 calc R
C27A C 0.5768(5) -0.3969(20) 1.7134(13) 0.068(7) Uani 1 d .
H27E H 0.5746(5) -0.4565(20) 1.7461(13) 0.081 Uiso 1 calc R
H27F H 0.5798(5) -0.4364(20) 1.6732(13) 0.081 Uiso 1 calc R
C28A C 0.6258(6) -0.3833(23) 1.7442(10) 0.074(8) Uani 1 d .
H28E H 0.6308(6) -0.4308(23) 1.7079(10) 0.088 Uiso 1 calc R
H28F H 0.6236(6) -0.4352(23) 1.7805(10) 0.088 Uiso 1 calc R
C29A C 0.6473(5) -0.2955(24) 1.7584(11) 0.064(6) Uani 1 d .
H29D H 0.6408(5) -0.2433(24) 1.7915(11) 0.076 Uiso 1 calc R
H29E H 0.6646(5) -0.3344(24) 1.7746(11) 0.076 Uiso 1 calc R
C30A C 0.6751(5) -0.1486(29) 1.7203(19) 0.106(12) Uani 1 d .
H30E H 0.6918(5) -0.1885(29) 1.7390(19) 0.127 Uiso 1 calc R
H30F H 0.6688(5) -0.0892(29) 1.7500(19) 0.127 Uiso 1 calc R
C31A C 0.6816(6) -0.0939(30) 1.6589(17) 0.101(11) Uani 1 d .
H31D H 0.6855(6) -0.1550(30) 1.6279(17) 0.122 Uiso 1 calc R
H31E H 0.6985(6) -0.0443(30) 1.6642(17) 0.122 Uiso 1 calc R

loop_
_atom_type_symbol
_atom_type_description
_atom_type_scat_dispersion_real
_atom_type_scat_dispersion_imag
_atom_type_scat_source
C C 0.0033 0.0016 'International Tables Vol C Tables 4.2.6.8 and 6.1.1.4'
H H 0.0000 0.0000 'International Tables Vol C Tables 4.2.6.8 and 6.1.1.4'
O O 0.0106 0.0060 'International Tables Vol C Tables 4.2.6.8 and 6.1.1.4'
P P 0.1023 0.0942 'International Tables Vol C Tables 4.2.6.8 and 6.1.1.4'
Os Os -1.2165 7.6030 'International Tables Vol C Tables 4.2.6.8 and 6.1.1.4'
K K 0.2009 0.2494 'International Tables Vol C Tables 4.2.6.8 and 6.1.1.4'

loop_
_geom_angle_atom_site_label_1
_geom_angle_atom_site_label_2
_geom_angle_atom_site_label_3
_geom_angle
_geom_angle_site_symmetry_1
_geom_angle_site_symmetry_3
C19A Os1A P2A 92.7(6) . .
C19A Os1A P1A 100.3(6) . .
P2A Os1A P1A 167.0(2) . .
O1A K1A O3A 76.7(5) . .
O1A K1A O5A 103.7(5) . .
O3A K1A O5A 120.0(5) . .
O1A K1A O7A 107.2(5) . .
O3A K1A O7A 118.5(6) . .
O5A K1A O7A 118.2(5) . .
O1A K1A O4A 95.8(5) . .
O3A K1A O4A 59.0(5) . .
O5A K1A O4A 61.4(4) . .
O7A K1A O4A 155.8(5) . .
O1A K1A O6A 119.8(4) . .
O3A K1A O6A 163.4(5) . .
O5A K1A O6A 58.6(4) . .
O7A K1A O6A 59.6(5) . .
O4A K1A O6A 115.1(4) . .
O1A K1A O2A 95.1(6) . .
O3A K1A O2A 58.6(7) . .
O5A K1A O2A 160.3(6) . .
O7A K1A O2A 60.0(6) . .
O4A K1A O2A 111.5(5) . .
O6A K1A O2A 116.4(6) . .
O1A K1A C9A 172.7(6) . 2
O3A K1A C9A 96.0(7) . 2
O5A K1A C9A 79.3(6) . 2
O7A K1A C9A 76.7(6) . 2
O4A K1A C9A 79.7(6) . 2
O6A K1A C9A 67.4(6) . 2
O2A K1A C9A 81.4(7) . 2
O1A K1A C23A 78.0(6) . .
O3A K1A C23A 41.3(7) . .
O5A K1A C23A 79.4(6) . .
O7A K1A C23A 158.6(7) . .
O4A K1A C23A 22.4(5) . .
O6A K1A C23A 136.5(6) . .
O2A K1A C23A 99.3(7) . .
C9A K1A C23A 96.1(7) 2 .
C4A P1A C7A 107.3(11) . .
C4A P1A C1A 98.8(12) . .
C7A P1A C1A 101.5(13) . .
C4A P1A Os1A 121.0(9) . .
C7A P1A Os1A 114.1(6) . .
C1A P1A Os1A 111.4(11) . .
C10A P2A C13A 108.2(8) . .
C10A P2A C16A 99.4(6) . .
C13A P2A C16A 101.0(7) . .
C10A P2A Os1A 114.9(5) . .
C13A P2A Os1A 114.8(5) . .
C16A P2A Os1A 116.6(6) . .
C19A O1A K1A 151.0(14) . .
C20A O2A C31A 111.9(24) . .
C20A O2A K1A 105.9(18) . .
C31A O2A K1A 109.9(14) . .
C22A O3A C21A 109.5(22) . .
C22A O3A K1A 122.6(15) . .
C21A O3A K1A 122.7(19) . .
C23A O4A C24A 109.5(21) . .
C23A O4A K1A 106.2(14) . .
C24A O4A K1A 110.1(13) . .
C26A O5A C25A 112.6(19) . .
C26A O5A K1A 120.2(12) . .
C25A O5A K1A 114.2(12) . .
C27A O6A C28A 111.8(18) . .
C27A O6A K1A 108.6(13) . .
C28A O6A K1A 110.6(13) . .
C29A O7A C30A 110.7(22) . .
C29A O7A K1A 116.1(11) . .
C30A O7A K1A 119.6(17) . .
C2A C1A C3A 119.9(28) . .
C2A C1A P1A 108.5(18) . .
C3A C1A P1A 123.4(25) . .
C6A C4A C5A 108.9(29) . .
C6A C4A P1A 109.1(19) . .
C5A C4A P1A 108.4(18) . .
C9A C7A C8A 110.9(24) . .
C9A C7A P1A 113.8(18) . .
C8A C7A P1A 113.3(18) . .
C11A C10A C12A 109.2(14) . .
C11A C10A P2A 117.6(11) . .
C12A C10A P2A 114.2(12) . .
C15A C13A C14A 109.7(15) . .
C15A C13A P2A 112.3(12) . .
C14A C13A P2A 118.8(13) . .
C18A C16A C17A 108.3(16) . .
C18A C16A P2A 111.8(13) . .
C17A C16A P2A 107.6(12) . .
O1A C19A Os1A 174.0(16) . .
C19B Os1B P2B 91.7(6) . .
C19B Os1B P1B 101.2(6) . .
P2B Os1B P1B 167.0(2) . .
O1B K1B O3B 75.9(5) . .
O1B K1B O5B 100.8(5) . .
O3B K1B O5B 121.1(5) . .
O1B K1B O7B 109.2(5) . .
O3B K1B O7B 117.6(5) . .
O5B K1B O7B 118.6(5) . .
O1B K1B O4B 91.9(5) . .
O3B K1B O4B 62.0(5) . .
O5B K1B O4B 59.3(4) . .
O7B K1B O4B 158.4(5) . .
O1B K1B O6B 118.3(5) . .
O3B K1B O6B 165.7(6) . .
O5B K1B O6B 59.6(5) . .
O7B K1B O6B 59.0(5) . .
O4B K1B O6B 115.4(5) . .
O1B K1B O2B 96.4(6) . .
O3B K1B O2B 58.9(6) . .
O5B K1B O2B 162.1(5) . .
O7B K1B O2B 58.8(6) . .
O4B K1B O2B 115.8(6) . .
O6B K1B O2B 115.4(7) . .
O1B K1B C9B 170.9(9) . 2_564
O3B K1B C9B 95.9(10) . 2_564
O5B K1B C9B 79.8(8) . 2_564
O7B K1B C9B 78.0(8) . 2_564
O4B K1B C9B 80.6(8) . 2_564
O6B K1B C9B 69.9(9) . 2_564
O2B K1B C9B 82.5(8) . 2_564
O1B K1B C23B 75.1(6) . .
O3B K1B C23B 43.5(6) . .
O5B K1B C23B 78.3(6) . .
O7B K1B C23B 160.2(6) . .
O4B K1B C23B 22.8(6) . .
O6B K1B C23B 137.1(6) . .
O2B K1B C23B 102.0(7) . .
C9B K1B C23B 96.3(10) 2_564 .
C1B P1B C4B 103.7(15) . .
C1B P1B C7B 94.5(11) . .
C4B P1B C7B 103.8(14) . .
C1B P1B Os1B 116.8(12) . .
C4B P1B Os1B 117.2(11) . .
C7B P1B Os1B 117.6(7) . .
C16B P2B C10B 100.3(6) . .
C16B P2B C13B 99.8(6) . .
C10B P2B C13B 109.5(7) . .
C16B P2B Os1B 116.2(5) . .
C10B P2B Os1B 113.9(5) . .
C13B P2B Os1B 115.3(5) . .
C19B O1B K1B 148.6(13) . .
C20B O2B C31B 109.4(25) . .
C20B O2B K1B 110.5(19) . .
C31B O2B K1B 113.9(15) . .
C21B O3B C22B 115.8(22) . .
C21B O3B K1B 121.9(19) . .
C22B O3B K1B 117.6(15) . .
C24B O4B C23B 109.7(19) . .
C24B O4B K1B 113.1(12) . .
C23B O4B K1B 106.8(12) . .
C25B O5B C26B 114.3(17) . .
C25B O5B K1B 116.3(12) . .
C26B O5B K1B 117.5(14) . .
C28B O6B C27B 114.0(19) . .
C28B O6B K1B 111.6(16) . .
C27B O6B K1B 109.6(13) . .
C30B O7B C29B 111.7(19) . .
C30B O7B K1B 117.5(16) . .
C29B O7B K1B 119.1(12) . .
C3B C1B C2B 113.7(31) . .
C3B C1B P1B 112.4(24) . .
C2B C1B P1B 113.6(21) . .
C6B C4B C5B 115.1(36) . .
C6B C4B P1B 110.4(22) . .
C5B C4B P1B 112.0(19) . .
C8B C7B C9B 111.6(26) . .
C8B C7B P1B 113.3(15) . .
C9B C7B P1B 117.7(21) . .
C12B C10B C11B 108.8(14) . .
C12B C10B P2B 114.4(10) . .
C11B C10B P2B 116.4(12) . .
C15B C13B C14B 108.3(14) . .
C15B C13B P2B 111.1(11) . .
C14B C13B P2B 117.7(14) . .
C17B C16B C18B 112.3(15) . .
C17B C16B P2B 111.8(10) . .
C18B C16B P2B 109.5(10) . .
O1B C19B Os1B 173.8(15) . .
O2B C20B C21B 108.7(29) . .
O3B C21B C20B 110.0(23) . .
O3B C22B C23B 111.4(20) . .
O4B C23B C22B 110.9(24) . .
O4B C23B K1B 50.5(9) . .
C22B C23B K1B 82.3(14) . .
O4B C24B C25B 107.0(19) . .
O5B C25B C24B 109.0(18) . .
O5B C26B C27B 111.9(19) . .
O6B C27B C26B 110.1(19) . .
O6B C28B C29B 109.8(20) . .
O7B C29B C28B 103.0(19) . .
O7B C30B C31B 108.9(18) . .
O2B C31B C30B 108.8(20) . .
C19C Os1C P2C 91.9(5) . .
C19C Os1C P1C 92.2(5) . .
P2C Os1C P1C 175.6(2) . .
O3C K1C O6C 151.9(5) . .
O3C K1C O7C 118.8(5) . .
O6C K1C O7C 60.0(5) . .
O3C K1C O5C 120.8(5) . .
O6C K1C O5C 61.3(4) . .
O7C K1C O5C 118.9(4) . .
O3C K1C O4C 58.8(4) . .
O6C K1C O4C 112.8(5) . .
O7C K1C O4C 162.2(4) . .
O5C K1C O4C 62.3(4) . .
O3C K1C O1C 81.2(5) . .
O6C K1C O1C 70.8(5) . .
O7C K1C O1C 88.2(4) . .
O5C K1C O1C 88.4(4) . .
O4C K1C O1C 74.1(4) . .
O3C K1C O2C 57.3(4) . .
O6C K1C O2C 119.0(5) . .
O7C K1C O2C 62.4(4) . .
O5C K1C O2C 177.0(4) . .
O4C K1C O2C 115.6(3) . .
O1C K1C O2C 89.0(4) . .
O3C K1C C20C 44.0(5) . .
O6C K1C C20C 141.8(5) . .
O7C K1C C20C 82.3(4) . .
O5C K1C C20C 156.2(4) . .
O4C K1C C20C 101.2(5) . .
O1C K1C C20C 104.0(5) . .
O2C K1C C20C 24.2(4) . .
O3C K1C C31C 80.9(5) . .
O6C K1C C31C 102.1(5) . .
O7C K1C C31C 42.1(5) . .
O5C K1C C31C 157.8(5) . .
O4C K1C C31C 139.7(5) . .
O1C K1C C31C 100.3(5) . .
O2C K1C C31C 24.5(5) . .
C20C K1C C31C 40.3(5) . .
C7C P1C C4C 108.4(8) . .
C7C P1C C1C 98.8(8) . .
C4C P1C C1C 97.6(7) . .
C7C P1C Os1C 114.4(5) . .
C4C P1C Os1C 115.9(5) . .
C1C P1C Os1C 119.3(8) . .
C16C P2C C10C 104.0(7) . .
C16C P2C C13C 103.3(7) . .
C10C P2C C13C 108.1(8) . .
C16C P2C Os1C 110.9(6) . .
C10C P2C Os1C 115.7(5) . .
C13C P2C Os1C 113.8(5) . .
C19C O1C K1C 174.0(12) . .
C20C O2C C31C 111.1(16) . .
C20C O2C K1C 97.0(11) . .
C31C O2C K1C 100.6(10) . .
C21C O3C C22C 114.4(12) . .
C21C O3C K1C 123.2(12) . .
C22C O3C K1C 122.0(11) . .
C24C O4C C23C 114.1(16) . .
C24C O4C K1C 108.6(12) . .
C23C O4C K1C 107.5(10) . .
C25C O5C C26C 111.1(15) . .
C25C O5C K1C 111.3(11) . .
C26C O5C K1C 111.7(11) . .
C28C O6C C27C 113.8(15) . .
C28C O6C K1C 117.3(12) . .
C27C O6C K1C 115.3(12) . .
C29C O7C C30C 110.5(15) . .
C29C O7C K1C 113.6(11) . .
C30C O7C K1C 116.9(10) . .
C2C C1C C3C 103.9(15) . .
C2C C1C P1C 108.0(15) . .
C3C C1C P1C 108.2(17) . .
C5C C4C C6C 108.5(15) . .
C5C C4C P1C 119.9(13) . .
C6C C4C P1C 112.4(11) . .
C8C C7C C9C 108.8(14) . .
C8C C7C P1C 112.8(11) . .
C9C C7C P1C 118.7(12) . .
C12C C10C C11C 109.8(14) . .
C12C C10C P2C 113.1(11) . .
C11C C10C P2C 118.6(11) . .
C14C C13C C15C 109.6(16) . .
C14C C13C P2C 119.5(13) . .
C15C C13C P2C 113.0(12) . .
C17C C16C C18C 114.1(15) . .
C17C C16C P2C 117.1(13) . .
C18C C16C P2C 118.3(12) . .
O1C C19C Os1C 176.7(15) . .
O2C C20C C21C 108.5(18) . .
O2C C20C K1C 58.8(9) . .
C21C C20C K1C 87.8(11) . .
O3C C21C C20C 105.0(15) . .
C23C C22C O3C 109.7(16) . .
O4C C23C C22C 109.4(16) . .
O4C C24C C25C 107.8(17) . .
O5C C25C C24C 113.5(17) . .
O5C C26C C27C 106.1(18) . .
O6C C27C C26C 109.5(18) . .
O6C C28C C29C 105.3(17) . .
O7C C29C C28C 108.0(17) . .
O7C C30C C31C 104.9(15) . .
O2C C31C C30C 109.3(17) . .
O2C C31C K1C 54.9(8) . .
C30C C31C K1C 83.7(11) . .
O2A C20A C21A 106.3(32) . .
O3A C21A C20A 106.3(25) . .
O3A C22A C23A 107.8(19) . .
O4A C23A C22A 106.5(22) . .
O4A C23A K1A 51.4(11) . .
C22A C23A K1A 80.5(13) . .
O4A C24A C25A 108.9(22) . .
O5A C25A C24A 110.3(24) . .
O5A C26A C27A 107.7(19) . .
O6A C27A C26A 105.0(18) . .
O6A C28A C29A 106.0(19) . .
O7A C29A C28A 112.0(18) . .
O7A C30A C31A 105.1(25) . .
C30A C31A O2A 109.1(24) . .

loop_
_geom_bond_atom_site_label_1
_geom_bond_atom_site_label_2
_geom_bond_distance
_geom_bond_site_symmetry_2
Os1A C19A 1.825(9) .
Os1A P2A 2.305(5) .
Os1A P1A 2.308(5) .
K1A O1A 2.683(12) .
K1A O3A 2.71(2) .
K1A O5A 2.784(15) .
K1A O7A 2.81(2) .
K1A O4A 2.87(2) .
K1A O6A 2.87(2) .
K1A O2A 2.87(2) .
K1A C9A 3.41(2) 2
K1A C23A 3.53(2) .
P1A C4A 1.84(2) .
P1A C7A 1.88(2) .
P1A C1A 1.98(3) .
P2A C10A 1.86(2) .
P2A C13A 1.87(2) .
P2A C16A 1.88(2) .
O1A C19A 1.221(11) .
O2A C20A 1.46(4) .
O2A C31A 1.52(4) .
O3A C22A 1.33(3) .
O3A C21A 1.46(4) .
O4A C23A 1.40(3) .
O4A C24A 1.44(3) .
O5A C26A 1.41(3) .
O5A C25A 1.46(3) .
O6A C27A 1.46(3) .
O6A C28A 1.46(3) .
O7A C29A 1.40(3) .
O7A C30A 1.42(3) .
C1A C2A 1.509(9) .
C1A C3A 1.509(10) .
C4A C6A 1.513(10) .
C4A C5A 1.515(10) .
C7A C9A 1.512(9) .
C7A C8A 1.513(10) .
C10A C11A 1.513(9) .
C10A C12A 1.513(9) .
C13A C15A 1.512(9) .
C13A C14A 1.513(9) .
C16A C18A 1.510(9) .
C16A C17A 1.512(9) .
Os1B C19B 1.826(9) .
Os1B P2B 2.307(4) .
Os1B P1B 2.315(5) .
K1B O1B 2.651(12) .
K1B O3B 2.72(2) .
K1B O5B 2.777(13) .
K1B O7B 2.82(2) .
K1B O4B 2.845(14) .
K1B O6B 2.85(2) .
K1B O2B 2.87(2) .
K1B C9B 3.28(2) 2_564
K1B C23B 3.53(2) .
P1B C1B 1.82(3) .
P1B C4B 1.85(3) .
P1B C7B 1.89(3) .
P2B C16B 1.846(15) .
P2B C10B 1.87(2) .
P2B C13B 1.89(2) .
O1B C19B 1.219(10) .
O2B C20B 1.36(5) .
O2B C31B 1.36(3) .
O3B C21B 1.39(4) .
O3B C22B 1.47(3) .
O4B C24B 1.39(2) .
O4B C23B 1.43(3) .
O5B C25B 1.40(3) .
O5B C26B 1.41(3) .
O6B C28B 1.37(3) .
O6B C27B 1.40(3) .
O7B C30B 1.40(3) .
O7B C29B 1.48(3) .
C1B C3B 1.552(9) .
C1B C2B 1.552(9) .
C4B C6B 1.554(9) .
C4B C5B 1.555(9) .
C7B C8B 1.554(9) .
C7B C9B 1.554(9) .
C10B C12B 1.552(9) .
C10B C11B 1.554(9) .
C13B C15B 1.552(9) .
C13B C14B 1.553(9) .
C16B C17B 1.551(9) .
C16B C18B 1.551(9) .
C20B C21B 1.53(5) .
C22B C23B 1.48(4) .
C24B C25B 1.50(4) .
C26B C27B 1.44(3) .
C28B C29B 1.55(4) .
C30B C31B 1.52(4) .
Os1C C19C 1.821(9) .
Os1C P2C 2.312(5) .
Os1C P1C 2.334(4) .
K1C O3C 2.697(11) .
K1C O6C 2.741(13) .
K1C O7C 2.749(13) .
K1C O5C 2.813(13) .
K1C O4C 2.847(14) .
K1C O1C 2.867(10) .
K1C O2C 2.916(14) .
K1C C20C 3.38(2) .
K1C C31C 3.50(2) .
P1C C7C 1.84(2) .
P1C C4C 1.87(2) .
P1C C1C 1.90(3) .
P2C C16C 1.77(2) .
P2C C10C 1.85(2) .
P2C C13C 1.87(2) .
O1C C19C 1.221(11) .
O2C C20C 1.40(2) .
O2C C31C 1.48(3) .
O3C C21C 1.42(2) .
O3C C22C 1.46(2) .
O4C C24C 1.41(2) .
O4C C23C 1.42(2) .
O5C C25C 1.42(2) .
O5C C26C 1.44(2) .
O6C C28C 1.44(3) .
O6C C27C 1.48(3) .
O7C C29C 1.41(2) .
O7C C30C 1.47(2) .
C1C C2C 1.543(8) .
C1C C3C 1.544(8) .
C4C C5C 1.539(8) .
C4C C6C 1.540(8) .
C7C C8C 1.540(8) .
C7C C9C 1.542(8) .
C10C C12C 1.539(8) .
C10C C11C 1.541(8) .
C13C C14C 1.540(8) .
C13C C15C 1.541(8) .
C16C C17C 1.542(8) .
C16C C18C 1.542(8) .
C20C C21C 1.56(3) .
C22C C23C 1.44(3) .
C24C C25C 1.50(3) .
C26C C27C 1.49(3) .
C28C C29C 1.48(3) .
C30C C31C 1.50(3) .
C20A C21A 1.47(5) .
C22A C23A 1.55(4) .
C24A C25A 1.47(4) .
C26A C27A 1.50(3) .
C28A C29A 1.46(4) .
C30A C31A 1.50(5) .
